data_4308785
loop_
_publ_author_name
'Hershel Jude'
'Jeanette A. Krause Bauer'
'William B. Connick'

_publ_contact_author_address
;     Department of Chemistry
      University of Cincinnati
      Cincinnati, OH 45221-0172 USA
;
_publ_contact_author_email bill.connick@uc.edu
_publ_contact_author_fax '513 556 9239'
_publ_contact_author_name 'Dr. William B. Connick'
_publ_contact_author_phone '513 556 0148'
_publ_section_title
;
Luminescent Platinum(II) Dimers with a Cyclometallating Aryldiamine Ligand
;
_journal_name_full 'Inorganic Chemistry'
_journal_page_first 1211
_journal_page_last 1220
_journal_paper_doi 10.1021/ic049166h
_journal_volume 44
_journal_year 2005
_chemical_formula_sum 'C42 H58 F6 N6 O6 Pt2 S2'
_chemical_formula_weight 1311.24
_chemical_name_systematic
; 
 ? 
;
_space_group_IT_number 2
_symmetry_cell_setting triclinic
_symmetry_space_group_name_Hall '-P 1'
_symmetry_space_group_name_H-M 'P -1'
_atom_sites_solution_hydrogens mixed
_atom_sites_solution_primary Patterson
_atom_sites_solution_secondary difmap
_audit_creation_method SHELXL-97
_cell_angle_alpha 106.458(1)
_cell_angle_beta 92.527(1)
_cell_angle_gamma 106.880(1)
_cell_formula_units_Z 2
_cell_length_a 12.5240(5)
_cell_length_b 14.1570(6)
_cell_length_c 14.2928(6)
_cell_measurement_reflns_used 8072
_cell_measurement_temperature 150(2)
_cell_measurement_theta_max 28.30
_cell_measurement_theta_min 1.58
_cell_volume 2303.46(17)
_computing_cell_refinement 'Bruker SAINT v6.28A'
_computing_data_collection 'Bruker SMART v5.628'
_computing_data_reduction 'Bruker SAINT v6.28A'
_computing_molecular_graphics 'Bruker SHELXTL v6.12 and Crystal Impact DIAMOND v2.1e (1997)'
_computing_publication_material 'Bruker SHELXTL v6.12'
_computing_structure_refinement 'Bruker SHELXTL v6.12'
_computing_structure_solution 'Bruker SHELXTL v6.12'
_diffrn_ambient_temperature 150(2)
_diffrn_measured_fraction_theta_full 0.988
_diffrn_measured_fraction_theta_max 0.988
_diffrn_measurement_device 'SMART6000 CCD'
_diffrn_measurement_method '\w scans'
_diffrn_radiation_monochromator graphite
_diffrn_radiation_source 'sealed tube'
_diffrn_radiation_type MoK\a
_diffrn_radiation_wavelength 0.71073
_diffrn_reflns_av_R_equivalents 0.0335
_diffrn_reflns_av_sigmaI/netI 0.0414
_diffrn_reflns_limit_h_max 16
_diffrn_reflns_limit_h_min -16
_diffrn_reflns_limit_k_max 18
_diffrn_reflns_limit_k_min -18
_diffrn_reflns_limit_l_max 19
_diffrn_reflns_limit_l_min -19
_diffrn_reflns_number 31588
_diffrn_reflns_theta_full 28.30
_diffrn_reflns_theta_max 28.30
_diffrn_reflns_theta_min 1.58
_diffrn_standards_decay_% 0
_diffrn_standards_number 0
_exptl_absorpt_coefficient_mu 6.235
_exptl_absorpt_correction_T_max 0.6694
_exptl_absorpt_correction_T_min 0.4548
_exptl_absorpt_correction_type multi-scan
_exptl_absorpt_process_details 'SADABS v2.05 (Sheldrick)'
_exptl_crystal_colour yellow
_exptl_crystal_density_diffrn 1.891
_exptl_crystal_density_meas ?
_exptl_crystal_description plate
_exptl_crystal_F_000 1284
_exptl_crystal_size_max 0.15
_exptl_crystal_size_mid 0.10
_exptl_crystal_size_min 0.07
_refine_diff_density_max 4.323
_refine_diff_density_min -3.394
_refine_diff_density_rms 0.177
_refine_ls_extinction_method none
_refine_ls_goodness_of_fit_ref 1.059
_refine_ls_hydrogen_treatment constr
_refine_ls_matrix_type full
_refine_ls_number_parameters 559
_refine_ls_number_reflns 11310
_refine_ls_number_restraints 19
_refine_ls_restrained_S_all 1.070
_refine_ls_R_factor_all 0.0428
_refine_ls_R_factor_gt 0.0341
_refine_ls_shift/su_max 0.001
_refine_ls_shift/su_mean 0.000
_refine_ls_structure_factor_coef Fsqd
_refine_ls_weighting_details 'calc w=1/[\s^2^(Fo^2^)+(0.0472P)^2^+8.0072P] where P=(Fo^2^+2Fc^2^)/3'
_refine_ls_weighting_scheme calc
_refine_ls_wR_factor_gt 0.0900
_refine_ls_wR_factor_ref 0.0959
_reflns_number_gt 9455
_reflns_number_total 11310
_reflns_threshold_expression >2\s(I)
_cod_data_source_file ic049166hsi20040626_044934_2.cif
_cod_data_source_block 1
_cod_depositor_comments
;
The following automatic conversions were performed:
'_symmetry_cell_setting' value 'Triclinic' changed to 'triclinic'
according to '/home/saulius/struct/CIF-dictionaries/cif_core.dic'
dictionary named 'cif_core.dic' version 2.4.1 from 2010-06-29.

Automatic conversion script
Id: cif_fix_enum 1527 2010-12-29 10:47:43Z saulius 
;
_cod_database_code 4308785

loop_
_symmetry_equiv_pos_as_xyz
'x, y, z'
'-x, -y, -z'

loop_
_atom_site_label
_atom_site_type_symbol
_atom_site_fract_x
_atom_site_fract_y
_atom_site_fract_z
_atom_site_U_iso_or_equiv
_atom_site_adp_type
_atom_site_occupancy
_atom_site_symmetry_multiplicity
_atom_site_calc_flag
_atom_site_refinement_flags
_atom_site_disorder_assembly
_atom_site_disorder_group
Pt1 Pt 0.036139(14) 0.306107(13) 0.334068(13) 0.01446(6) Uani 1 1 d . . .
Pt2 Pt 0.488948(14) 0.119539(14) 0.200068(13) 0.01518(6) Uani 1 1 d . . .
N1 N 0.0641(3) 0.4323(3) 0.2792(3) 0.0170(8) Uani 1 1 d . . .
N2 N -0.0384(4) 0.1903(3) 0.4003(3) 0.0189(8) Uani 1 1 d . . .
N3 N 0.1780(4) 0.2622(3) 0.2846(3) 0.0174(8) Uani 1 1 d . . .
N4 N 0.3577(4) 0.1882(3) 0.2318(3) 0.0174(8) Uani 1 1 d . . .
N5 N 0.5688(4) 0.2072(3) 0.1119(3) 0.0185(8) Uani 1 1 d . . .
N6 N 0.4424(3) 0.0122(3) 0.2782(3) 0.0177(8) Uani 1 1 d . . .
C1 C -0.0917(4) 0.3496(4) 0.3758(4) 0.0189(10) Uani 1 1 d . . .
C2 C -0.1800(4) 0.2816(4) 0.4028(4) 0.0209(10) Uani 1 1 d . . .
C3 C -0.2703(5) 0.3141(5) 0.4347(4) 0.0263(11) Uani 1 1 d . . .
H3 H -0.3303 0.2699 0.4560 0.032 Uiso 1 1 calc R . .
C4 C -0.2719(4) 0.4121(4) 0.4351(4) 0.0270(12) Uani 1 1 d . . .
H4 H -0.3337 0.4343 0.4568 0.032 Uiso 1 1 calc R . .
C5 C -0.1850(5) 0.4783(4) 0.4045(4) 0.0254(11) Uani 1 1 d . . .
H5 H -0.1884 0.5441 0.4035 0.030 Uiso 1 1 calc R . .
C6 C -0.0932(4) 0.4467(4) 0.3756(4) 0.0213(10) Uani 1 1 d . . .
C7 C 0.0120(4) 0.5078(4) 0.3438(4) 0.0206(10) Uani 1 1 d . . .
H7A H 0.0667 0.5543 0.4024 0.025 Uiso 1 1 calc R . .
H7B H -0.0077 0.5510 0.3065 0.025 Uiso 1 1 calc R . .
C8 C 0.0054(4) 0.3906(4) 0.1750(4) 0.0193(10) Uani 1 1 d . . .
H8A H -0.0761 0.3591 0.1756 0.023 Uiso 1 1 calc R . .
H8B H 0.0340 0.3348 0.1375 0.023 Uiso 1 1 calc R . .
C9 C 0.0206(5) 0.4714(4) 0.1214(4) 0.0266(11) Uani 1 1 d . . .
H9A H -0.0183 0.5217 0.1522 0.032 Uiso 1 1 calc R . .
H9B H -0.0144 0.4368 0.0519 0.032 Uiso 1 1 calc R . .
C10 C 0.1460(5) 0.5298(5) 0.1250(4) 0.0305(12) Uani 1 1 d . . .
H10A H 0.1828 0.4819 0.0853 0.037 Uiso 1 1 calc R . .
H10B H 0.1533 0.5872 0.0966 0.037 Uiso 1 1 calc R . .
C11 C 0.2041(5) 0.5736(4) 0.2317(4) 0.0270(12) Uani 1 1 d . . .
H11A H 0.2857 0.6067 0.2331 0.032 Uiso 1 1 calc R . .
H11B H 0.1730 0.6273 0.2694 0.032 Uiso 1 1 calc R . .
C12 C 0.1868(4) 0.4880(4) 0.2796(4) 0.0211(10) Uani 1 1 d . . .
H12A H 0.2227 0.4371 0.2443 0.025 Uiso 1 1 calc R . .
H12B H 0.2247 0.5186 0.3485 0.025 Uiso 1 1 calc R . .
C13 C -0.1642(4) 0.1761(4) 0.3861(4) 0.0227(11) Uani 1 1 d . . .
H13A H -0.1983 0.1306 0.3186 0.027 Uiso 1 1 calc R . .
H13B H -0.2019 0.1430 0.4334 0.027 Uiso 1 1 calc R . .
C14 C -0.0282(4) 0.0832(4) 0.3571(4) 0.0219(10) Uani 1 1 d . . .
H14A H -0.0434 0.0630 0.2844 0.026 Uiso 1 1 calc R . .
H14B H -0.0866 0.0332 0.3790 0.026 Uiso 1 1 calc R . .
C15 C 0.0862(5) 0.0747(4) 0.3855(4) 0.0258(11) Uani 1 1 d . . .
H15A H 0.1422 0.1112 0.3503 0.031 Uiso 1 1 calc R . .
H15B H 0.0820 0.0007 0.3640 0.031 Uiso 1 1 calc R . .
C16 C 0.1264(5) 0.1207(4) 0.4964(4) 0.0273(12) Uani 1 1 d . . .
H16A H 0.0791 0.0764 0.5313 0.033 Uiso 1 1 calc R . .
H16B H 0.2052 0.1223 0.5099 0.033 Uiso 1 1 calc R . .
C17 C 0.1192(5) 0.2296(4) 0.5343(4) 0.0243(11) Uani 1 1 d . . .
H17A H 0.1419 0.2572 0.6065 0.029 Uiso 1 1 calc R . .
H17B H 0.1715 0.2755 0.5037 0.029 Uiso 1 1 calc R . .
C18 C 0.0006(4) 0.2288(4) 0.5100(4) 0.0208(10) Uani 1 1 d . . .
H18A H -0.0035 0.3000 0.5375 0.025 Uiso 1 1 calc R . .
H18B H -0.0508 0.1837 0.5418 0.025 Uiso 1 1 calc R . .
C19 C 0.1681(4) 0.1844(4) 0.2004(4) 0.0187(10) Uani 1 1 d . . .
H19 H 0.0984 0.1543 0.1580 0.022 Uiso 1 1 calc R . .
C20 C 0.2566(4) 0.1482(4) 0.1750(4) 0.0201(10) Uani 1 1 d . . .
H20 H 0.2462 0.0932 0.1155 0.024 Uiso 1 1 calc R . .
C21 C 0.3693(4) 0.2684(4) 0.3128(4) 0.0184(9) Uani 1 1 d . . .
H21 H 0.4403 0.3007 0.3533 0.022 Uiso 1 1 calc R . .
C22 C 0.2801(4) 0.3054(4) 0.3389(4) 0.0198(10) Uani 1 1 d . . .
H22 H 0.2916 0.3627 0.3966 0.024 Uiso 1 1 calc R . .
C23 C 0.6041(4) 0.0550(4) 0.1703(4) 0.0166(9) Uani 1 1 d . . .
C24 C 0.6179(4) -0.0139(4) 0.2183(4) 0.0174(9) Uani 1 1 d . . .
C25 C 0.6989(4) -0.0626(4) 0.1944(4) 0.0216(10) Uani 1 1 d . . .
H25 H 0.7065 -0.1129 0.2239 0.026 Uiso 1 1 calc R . .
C26 C 0.7698(4) -0.0360(4) 0.1254(4) 0.0242(11) Uani 1 1 d . . .
H26 H 0.8269 -0.0675 0.1101 0.029 Uiso 1 1 calc R . .
C27 C 0.7575(4) 0.0357(4) 0.0797(4) 0.0228(11) Uani 1 1 d . . .
H27 H 0.8073 0.0544 0.0349 0.027 Uiso 1 1 calc R . .
C28 C 0.6722(4) 0.0796(4) 0.0998(4) 0.0211(10) Uani 1 1 d . . .
C29 C 0.6355(5) 0.1461(4) 0.0482(4) 0.0226(11) Uani 1 1 d . . .
H29A H 0.5882 0.1016 -0.0152 0.027 Uiso 1 1 calc R . .
H29B H 0.7025 0.1947 0.0338 0.027 Uiso 1 1 calc R . .
C30 C 0.4855(4) 0.2265(4) 0.0465(4) 0.0233(11) Uani 1 1 d . . .
H30A H 0.4363 0.2588 0.0879 0.028 Uiso 1 1 calc R . .
H30B H 0.4372 0.1590 0.0010 0.028 Uiso 1 1 calc R . .
C31 C 0.5396(5) 0.2962(5) -0.0139(4) 0.0287(12) Uani 1 1 d . . .
H31A H 0.5851 0.2627 -0.0589 0.034 Uiso 1 1 calc R . .
H31B H 0.4802 0.3065 -0.0543 0.034 Uiso 1 1 calc R . .
C32 C 0.6143(5) 0.4006(5) 0.0544(5) 0.0313(13) Uani 1 1 d . . .
H32A H 0.5675 0.4371 0.0946 0.038 Uiso 1 1 calc R . .
H32B H 0.6533 0.4439 0.0150 0.038 Uiso 1 1 calc R . .
C33 C 0.7014(5) 0.3850(4) 0.1221(4) 0.0290(12) Uani 1 1 d . . .
H33A H 0.7549 0.3578 0.0823 0.035 Uiso 1 1 calc R . .
H33B H 0.7447 0.4528 0.1703 0.035 Uiso 1 1 calc R . .
C34 C 0.6462(4) 0.3097(4) 0.1773(4) 0.0219(10) Uani 1 1 d . . .
H34A H 0.7060 0.2971 0.2150 0.026 Uiso 1 1 calc R . .
H34B H 0.6029 0.3427 0.2252 0.026 Uiso 1 1 calc R . .
C35 C 0.5442(5) -0.0214(4) 0.2992(4) 0.0236(11) Uani 1 1 d . . .
H35A H 0.5878 0.0239 0.3638 0.028 Uiso 1 1 calc R . .
H35B H 0.5185 -0.0938 0.3013 0.028 Uiso 1 1 calc R . .
C36 C 0.4006(5) 0.0512(4) 0.3739(4) 0.0216(10) Uani 1 1 d . . .
H36A H 0.3387 0.0783 0.3615 0.026 Uiso 1 1 calc R . .
H36B H 0.4625 0.1096 0.4189 0.026 Uiso 1 1 calc R . .
C37 C 0.3584(5) -0.0313(4) 0.4245(4) 0.0227(10) Uani 1 1 d . . .
H37A H 0.3306 -0.0012 0.4862 0.027 Uiso 1 1 calc R . .
H37B H 0.4212 -0.0552 0.4419 0.027 Uiso 1 1 calc R . .
C38 C 0.2633(5) -0.1238(4) 0.3566(4) 0.0243(11) Uani 1 1 d . . .
H38A H 0.2404 -0.1789 0.3884 0.029 Uiso 1 1 calc R . .
H38B H 0.1971 -0.1016 0.3453 0.029 Uiso 1 1 calc R . .
C39 C 0.3020(5) -0.1664(4) 0.2586(4) 0.0223(10) Uani 1 1 d . . .
H39A H 0.2376 -0.2211 0.2130 0.027 Uiso 1 1 calc R . .
H39B H 0.3606 -0.1980 0.2688 0.027 Uiso 1 1 calc R . .
C40 C 0.3493(4) -0.0803(4) 0.2131(4) 0.0199(10) Uani 1 1 d . . .
H40A H 0.3781 -0.1098 0.1518 0.024 Uiso 1 1 calc R . .
H40B H 0.2870 -0.0563 0.1947 0.024 Uiso 1 1 calc R . .
S1 S 0.02868(12) 0.82678(11) 0.08305(10) 0.0253(3) Uani 1 1 d D . .
O1 O 0.0797(4) 0.9293(3) 0.1517(3) 0.0389(10) Uani 1 1 d D . .
O2 O -0.0549(4) 0.8189(4) 0.0068(3) 0.0374(10) Uani 1 1 d D . .
O3 O 0.1072(4) 0.7704(4) 0.0513(3) 0.0353(10) Uani 1 1 d D . .
C41 C -0.0537(5) 0.7548(4) 0.1566(4) 0.0295(12) Uani 1 1 d D . .
F1 F 0.0102(3) 0.7465(3) 0.2292(3) 0.0458(10) Uani 1 1 d D . .
F2 F -0.1144(3) 0.6596(3) 0.1046(4) 0.0523(11) Uani 1 1 d D . .
F3 F -0.1253(4) 0.8022(4) 0.2008(3) 0.0537(12) Uani 1 1 d D . .
S2 S 0.4592(2) 0.2957(3) -0.39239(15) 0.0857(11) Uani 1 1 d D . .
O4 O 0.3982(5) 0.3020(6) -0.4726(4) 0.079(2) Uani 1 1 d D . .
O5 O 0.5590(6) 0.2783(8) -0.3915(6) 0.1035(17) Uani 1 1 d D . .
O6 O 0.3698(7) 0.2059(7) -0.3588(6) 0.1035(17) Uani 1 1 d D . .
C42 C 0.4449(10) 0.3854(10) -0.2854(8) 0.1035(17) Uani 1 1 d D . .
F4 F 0.4928(5) 0.3829(6) -0.2046(4) 0.103(2) Uani 1 1 d D . .
F5 F 0.3531(6) 0.4063(7) -0.2776(7) 0.142(3) Uani 1 1 d D . .
F6 F 0.5266(7) 0.4809(7) -0.2975(7) 0.142(3) Uani 1 1 d D . .

loop_
_atom_site_aniso_label
_atom_site_aniso_U_11
_atom_site_aniso_U_22
_atom_site_aniso_U_33
_atom_site_aniso_U_23
_atom_site_aniso_U_13
_atom_site_aniso_U_12
Pt1 0.01530(9) 0.01324(9) 0.01595(9) 0.00482(7) 0.00285(7) 0.00576(7)
Pt2 0.01555(9) 0.01599(10) 0.01568(10) 0.00572(7) 0.00423(7) 0.00635(7)
N1 0.018(2) 0.0149(19) 0.019(2) 0.0062(16) 0.0017(16) 0.0053(16)
N2 0.022(2) 0.017(2) 0.019(2) 0.0076(17) 0.0013(17) 0.0057(17)
N3 0.019(2) 0.016(2) 0.019(2) 0.0079(16) 0.0052(16) 0.0059(16)
N4 0.020(2) 0.018(2) 0.019(2) 0.0091(17) 0.0064(16) 0.0089(17)
N5 0.018(2) 0.019(2) 0.019(2) 0.0069(17) 0.0040(16) 0.0058(17)
N6 0.0164(19) 0.021(2) 0.018(2) 0.0074(17) 0.0035(16) 0.0076(17)
C1 0.018(2) 0.022(2) 0.018(2) 0.0051(19) 0.0018(18) 0.009(2)
C2 0.018(2) 0.022(3) 0.022(2) 0.005(2) 0.0020(19) 0.006(2)
C3 0.021(3) 0.033(3) 0.021(3) 0.004(2) 0.005(2) 0.006(2)
C4 0.023(3) 0.032(3) 0.024(3) 0.001(2) 0.004(2) 0.014(2)
C5 0.026(3) 0.025(3) 0.024(3) 0.000(2) -0.001(2) 0.014(2)
C6 0.022(2) 0.021(2) 0.020(2) 0.005(2) 0.004(2) 0.008(2)
C7 0.027(3) 0.016(2) 0.022(2) 0.0050(19) 0.004(2) 0.011(2)
C8 0.023(2) 0.018(2) 0.018(2) 0.0045(19) 0.0016(19) 0.008(2)
C9 0.032(3) 0.025(3) 0.022(3) 0.010(2) -0.003(2) 0.006(2)
C10 0.035(3) 0.028(3) 0.032(3) 0.018(2) 0.011(3) 0.008(3)
C11 0.024(3) 0.020(3) 0.037(3) 0.014(2) 0.000(2) 0.003(2)
C12 0.018(2) 0.016(2) 0.027(3) 0.007(2) -0.001(2) 0.0019(19)
C13 0.016(2) 0.023(3) 0.030(3) 0.011(2) 0.004(2) 0.004(2)
C14 0.027(3) 0.016(2) 0.022(2) 0.007(2) 0.000(2) 0.004(2)
C15 0.030(3) 0.017(2) 0.033(3) 0.011(2) 0.005(2) 0.009(2)
C16 0.025(3) 0.026(3) 0.035(3) 0.015(2) 0.001(2) 0.008(2)
C17 0.024(3) 0.026(3) 0.025(3) 0.012(2) 0.002(2) 0.006(2)
C18 0.021(2) 0.022(2) 0.019(2) 0.007(2) 0.0021(19) 0.004(2)
C19 0.020(2) 0.018(2) 0.018(2) 0.0059(19) 0.0000(19) 0.0062(19)
C20 0.024(2) 0.021(2) 0.018(2) 0.0056(19) 0.0039(19) 0.011(2)
C21 0.016(2) 0.019(2) 0.019(2) 0.0050(19) 0.0013(18) 0.0063(19)
C22 0.024(2) 0.017(2) 0.019(2) 0.0064(19) 0.0033(19) 0.007(2)
C23 0.013(2) 0.018(2) 0.018(2) 0.0018(18) 0.0022(17) 0.0074(18)
C24 0.016(2) 0.020(2) 0.017(2) 0.0054(19) -0.0007(18) 0.0059(19)
C25 0.018(2) 0.019(2) 0.028(3) 0.006(2) 0.001(2) 0.007(2)
C26 0.019(2) 0.023(3) 0.030(3) 0.003(2) 0.003(2) 0.011(2)
C27 0.019(2) 0.022(3) 0.022(3) 0.002(2) 0.004(2) 0.004(2)
C28 0.022(2) 0.019(2) 0.021(2) 0.005(2) 0.006(2) 0.005(2)
C29 0.026(3) 0.022(3) 0.021(2) 0.005(2) 0.011(2) 0.010(2)
C30 0.023(3) 0.027(3) 0.019(2) 0.009(2) -0.002(2) 0.006(2)
C31 0.032(3) 0.032(3) 0.028(3) 0.018(2) 0.004(2) 0.012(2)
C32 0.039(3) 0.028(3) 0.036(3) 0.020(3) 0.013(3) 0.011(3)
C33 0.028(3) 0.024(3) 0.033(3) 0.010(2) 0.007(2) 0.003(2)
C34 0.021(2) 0.021(3) 0.021(2) 0.005(2) 0.002(2) 0.005(2)
C35 0.025(3) 0.029(3) 0.024(3) 0.015(2) 0.006(2) 0.013(2)
C36 0.026(3) 0.020(2) 0.021(2) 0.007(2) 0.007(2) 0.011(2)
C37 0.027(3) 0.026(3) 0.017(2) 0.008(2) 0.008(2) 0.010(2)
C38 0.024(3) 0.023(3) 0.030(3) 0.015(2) 0.010(2) 0.007(2)
C39 0.024(3) 0.017(2) 0.023(3) 0.008(2) 0.002(2) 0.002(2)
C40 0.021(2) 0.019(2) 0.019(2) 0.0066(19) 0.0018(19) 0.004(2)
S1 0.0274(7) 0.0245(7) 0.0235(6) 0.0063(5) 0.0037(5) 0.0085(5)
O1 0.046(3) 0.023(2) 0.039(3) 0.0046(19) 0.004(2) 0.0034(19)
O2 0.039(2) 0.047(3) 0.032(2) 0.015(2) 0.0034(19) 0.020(2)
O3 0.029(2) 0.042(3) 0.036(2) 0.010(2) 0.0101(18) 0.0150(19)
C41 0.028(3) 0.025(3) 0.040(3) 0.016(3) 0.003(2) 0.008(2)
F1 0.043(2) 0.064(3) 0.044(2) 0.032(2) 0.0051(18) 0.020(2)
F2 0.043(2) 0.034(2) 0.069(3) 0.017(2) 0.003(2) -0.0052(18)
F3 0.059(3) 0.064(3) 0.069(3) 0.039(2) 0.039(2) 0.042(2)
S2 0.0825(17) 0.156(3) 0.0294(10) -0.0047(13) -0.0066(10) 0.088(2)
O4 0.062(4) 0.135(7) 0.041(3) 0.031(4) -0.002(3) 0.029(4)
O5 0.076(3) 0.141(5) 0.091(4) 0.032(4) 0.001(3) 0.038(3)
O6 0.076(3) 0.141(5) 0.091(4) 0.032(4) 0.001(3) 0.038(3)
C42 0.076(3) 0.141(5) 0.091(4) 0.032(4) 0.001(3) 0.038(3)
F4 0.095(4) 0.181(7) 0.033(3) 0.010(4) -0.006(3) 0.070(5)
F5 0.096(4) 0.127(5) 0.161(6) -0.032(4) -0.020(4) 0.056(4)
F6 0.096(4) 0.127(5) 0.161(6) -0.032(4) -0.020(4) 0.056(4)

loop_
_atom_type_symbol
_atom_type_description
_atom_type_scat_dispersion_real
_atom_type_scat_dispersion_imag
_atom_type_scat_source
C C 0.0033 0.0016 'International Tables Vol C Tables 4.2.6.8 and 6.1.1.4'
H H 0.0000 0.0000 'International Tables Vol C Tables 4.2.6.8 and 6.1.1.4'
N N 0.0061 0.0033 'International Tables Vol C Tables 4.2.6.8 and 6.1.1.4'
O O 0.0106 0.0060 'International Tables Vol C Tables 4.2.6.8 and 6.1.1.4'
F F 0.0171 0.0103 'International Tables Vol C Tables 4.2.6.8 and 6.1.1.4'
S S 0.1246 0.1234 'International Tables Vol C Tables 4.2.6.8 and 6.1.1.4'
Pt Pt -1.7033 8.3905 'International Tables Vol C Tables 4.2.6.8 and 6.1.1.4'

loop_
_geom_angle_atom_site_label_1
_geom_angle_atom_site_label_2
_geom_angle_atom_site_label_3
_geom_angle
_geom_angle_site_symmetry_1
_geom_angle_site_symmetry_3
_geom_angle_publ_flag
C1 Pt1 N1 81.36(19) . . ?
C1 Pt1 N2 80.77(19) . . ?
N1 Pt1 N2 162.07(16) . . ?
C1 Pt1 N3 177.76(19) . . ?
N1 Pt1 N3 96.45(16) . . ?
N2 Pt1 N3 101.41(16) . . ?
C23 Pt2 N6 81.76(19) . . ?
C23 Pt2 N5 82.71(19) . . ?
N6 Pt2 N5 164.47(16) . . ?
C23 Pt2 N4 178.70(18) . . ?
N6 Pt2 N4 97.55(15) . . ?
N5 Pt2 N4 97.96(16) . . ?
C8 N1 C12 109.0(4) . . ?
C8 N1 C7 110.9(4) . . ?
C12 N1 C7 109.1(4) . . ?
C8 N1 Pt1 107.0(3) . . ?
C12 N1 Pt1 114.1(3) . . ?
C7 N1 Pt1 106.8(3) . . ?
C14 N2 C18 109.4(4) . . ?
C14 N2 C13 105.6(4) . . ?
C18 N2 C13 107.3(4) . . ?
C14 N2 Pt1 118.2(3) . . ?
C18 N2 Pt1 110.8(3) . . ?
C13 N2 Pt1 104.7(3) . . ?
C22 N3 C19 116.6(4) . . ?
C22 N3 Pt1 121.5(3) . . ?
C19 N3 Pt1 121.8(3) . . ?
C21 N4 C20 116.6(4) . . ?
C21 N4 Pt2 121.7(3) . . ?
C20 N4 Pt2 121.6(3) . . ?
C34 N5 C30 108.9(4) . . ?
C34 N5 C29 110.4(4) . . ?
C30 N5 C29 109.1(4) . . ?
C34 N5 Pt2 109.0(3) . . ?
C30 N5 Pt2 111.9(3) . . ?
C29 N5 Pt2 107.4(3) . . ?
C36 N6 C40 108.0(4) . . ?
C36 N6 C35 108.5(4) . . ?
C40 N6 C35 109.3(4) . . ?
C36 N6 Pt2 115.0(3) . . ?
C40 N6 Pt2 107.3(3) . . ?
C35 N6 Pt2 108.6(3) . . ?
C6 C1 C2 122.1(5) . . ?
C6 C1 Pt1 118.7(4) . . ?
C2 C1 Pt1 119.2(4) . . ?
C3 C2 C1 118.9(5) . . ?
C3 C2 C13 129.1(5) . . ?
C1 C2 C13 111.9(4) . . ?
C2 C3 C4 119.2(5) . . ?
C2 C3 H3 120.4 . . ?
C4 C3 H3 120.4 . . ?
C3 C4 C5 121.5(5) . . ?
C3 C4 H4 119.2 . . ?
C5 C4 H4 119.2 . . ?
C6 C5 C4 119.0(5) . . ?
C6 C5 H5 120.5 . . ?
C4 C5 H5 120.5 . . ?
C1 C6 C5 119.2(5) . . ?
C1 C6 C7 113.2(4) . . ?
C5 C6 C7 127.7(5) . . ?
C6 C7 N1 109.0(4) . . ?
C6 C7 H7A 109.9 . . ?
N1 C7 H7A 109.9 . . ?
C6 C7 H7B 109.9 . . ?
N1 C7 H7B 109.9 . . ?
H7A C7 H7B 108.3 . . ?
N1 C8 C9 114.4(4) . . ?
N1 C8 H8A 108.7 . . ?
C9 C8 H8A 108.7 . . ?
N1 C8 H8B 108.7 . . ?
C9 C8 H8B 108.7 . . ?
H8A C8 H8B 107.6 . . ?
C8 C9 C10 111.4(5) . . ?
C8 C9 H9A 109.3 . . ?
C10 C9 H9A 109.3 . . ?
C8 C9 H9B 109.3 . . ?
C10 C9 H9B 109.3 . . ?
H9A C9 H9B 108.0 . . ?
C11 C10 C9 109.9(5) . . ?
C11 C10 H10A 109.7 . . ?
C9 C10 H10A 109.7 . . ?
C11 C10 H10B 109.7 . . ?
C9 C10 H10B 109.7 . . ?
H10A C10 H10B 108.2 . . ?
C12 C11 C10 110.8(5) . . ?
C12 C11 H11A 109.5 . . ?
C10 C11 H11A 109.5 . . ?
C12 C11 H11B 109.5 . . ?
C10 C11 H11B 109.5 . . ?
H11A C11 H11B 108.1 . . ?
N1 C12 C11 112.9(4) . . ?
N1 C12 H12A 109.0 . . ?
C11 C12 H12A 109.0 . . ?
N1 C12 H12B 109.0 . . ?
C11 C12 H12B 109.0 . . ?
H12A C12 H12B 107.8 . . ?
C2 C13 N2 108.9(4) . . ?
C2 C13 H13A 109.9 . . ?
N2 C13 H13A 109.9 . . ?
C2 C13 H13B 109.9 . . ?
N2 C13 H13B 109.9 . . ?
H13A C13 H13B 108.3 . . ?
N2 C14 C15 114.2(4) . . ?
N2 C14 H14A 108.7 . . ?
C15 C14 H14A 108.7 . . ?
N2 C14 H14B 108.7 . . ?
C15 C14 H14B 108.7 . . ?
H14A C14 H14B 107.6 . . ?
C14 C15 C16 112.8(5) . . ?
C14 C15 H15A 109.0 . . ?
C16 C15 H15A 109.0 . . ?
C14 C15 H15B 109.0 . . ?
C16 C15 H15B 109.0 . . ?
H15A C15 H15B 107.8 . . ?
C17 C16 C15 110.5(4) . . ?
C17 C16 H16A 109.6 . . ?
C15 C16 H16A 109.6 . . ?
C17 C16 H16B 109.6 . . ?
C15 C16 H16B 109.6 . . ?
H16A C16 H16B 108.1 . . ?
C18 C17 C16 110.0(5) . . ?
C18 C17 H17A 109.7 . . ?
C16 C17 H17A 109.7 . . ?
C18 C17 H17B 109.7 . . ?
C16 C17 H17B 109.7 . . ?
H17A C17 H17B 108.2 . . ?
C17 C18 N2 112.5(4) . . ?
C17 C18 H18A 109.1 . . ?
N2 C18 H18A 109.1 . . ?
C17 C18 H18B 109.1 . . ?
N2 C18 H18B 109.1 . . ?
H18A C18 H18B 107.8 . . ?
N3 C19 C20 121.4(5) . . ?
N3 C19 H19 119.3 . . ?
C20 C19 H19 119.3 . . ?
N4 C20 C19 122.1(5) . . ?
N4 C20 H20 119.0 . . ?
C19 C20 H20 119.0 . . ?
N4 C21 C22 121.5(5) . . ?
N4 C21 H21 119.2 . . ?
C22 C21 H21 119.2 . . ?
N3 C22 C21 121.6(5) . . ?
N3 C22 H22 119.2 . . ?
C21 C22 H22 119.2 . . ?
C24 C23 C28 121.8(4) . . ?
C24 C23 Pt2 119.8(4) . . ?
C28 C23 Pt2 118.4(4) . . ?
C23 C24 C25 119.5(5) . . ?
C23 C24 C35 113.6(4) . . ?
C25 C24 C35 126.8(5) . . ?
C24 C25 C26 118.9(5) . . ?
C24 C25 H25 120.5 . . ?
C26 C25 H25 120.5 . . ?
C27 C26 C25 121.1(5) . . ?
C27 C26 H26 119.4 . . ?
C25 C26 H26 119.4 . . ?
C28 C27 C26 119.5(5) . . ?
C28 C27 H27 120.2 . . ?
C26 C27 H27 120.2 . . ?
C27 C28 C23 119.0(5) . . ?
C27 C28 C29 127.3(5) . . ?
C23 C28 C29 113.6(4) . . ?
C28 C29 N5 110.4(4) . . ?
C28 C29 H29A 109.6 . . ?
N5 C29 H29A 109.6 . . ?
C28 C29 H29B 109.6 . . ?
N5 C29 H29B 109.6 . . ?
H29A C29 H29B 108.1 . . ?
N5 C30 C31 113.9(4) . . ?
N5 C30 H30A 108.8 . . ?
C31 C30 H30A 108.8 . . ?
N5 C30 H30B 108.8 . . ?
C31 C30 H30B 108.8 . . ?
H30A C30 H30B 107.7 . . ?
C32 C31 C30 109.8(5) . . ?
C32 C31 H31A 109.7 . . ?
C30 C31 H31A 109.7 . . ?
C32 C31 H31B 109.7 . . ?
C30 C31 H31B 109.7 . . ?
H31A C31 H31B 108.2 . . ?
C31 C32 C33 110.1(5) . . ?
C31 C32 H32A 109.6 . . ?
C33 C32 H32A 109.6 . . ?
C31 C32 H32B 109.6 . . ?
C33 C32 H32B 109.6 . . ?
H32A C32 H32B 108.1 . . ?
C34 C33 C32 111.8(5) . . ?
C34 C33 H33A 109.3 . . ?
C32 C33 H33A 109.3 . . ?
C34 C33 H33B 109.3 . . ?
C32 C33 H33B 109.3 . . ?
H33A C33 H33B 107.9 . . ?
N5 C34 C33 114.1(4) . . ?
N5 C34 H34A 108.7 . . ?
C33 C34 H34A 108.7 . . ?
N5 C34 H34B 108.7 . . ?
C33 C34 H34B 108.7 . . ?
H34A C34 H34B 107.6 . . ?
C24 C35 N6 108.9(4) . . ?
C24 C35 H35A 109.9 . . ?
N6 C35 H35A 109.9 . . ?
C24 C35 H35B 109.9 . . ?
N6 C35 H35B 109.9 . . ?
H35A C35 H35B 108.3 . . ?
N6 C36 C37 113.6(4) . . ?
N6 C36 H36A 108.8 . . ?
C37 C36 H36A 108.8 . . ?
N6 C36 H36B 108.8 . . ?
C37 C36 H36B 108.8 . . ?
H36A C36 H36B 107.7 . . ?
C36 C37 C38 110.4(4) . . ?
C36 C37 H37A 109.6 . . ?
C38 C37 H37A 109.6 . . ?
C36 C37 H37B 109.6 . . ?
C38 C37 H37B 109.6 . . ?
H37A C37 H37B 108.1 . . ?
C39 C38 C37 110.3(4) . . ?
C39 C38 H38A 109.6 . . ?
C37 C38 H38A 109.6 . . ?
C39 C38 H38B 109.6 . . ?
C37 C38 H38B 109.6 . . ?
H38A C38 H38B 108.1 . . ?
C38 C39 C40 110.7(4) . . ?
C38 C39 H39A 109.5 . . ?
C40 C39 H39A 109.5 . . ?
C38 C39 H39B 109.5 . . ?
C40 C39 H39B 109.5 . . ?
H39A C39 H39B 108.1 . . ?
N6 C40 C39 115.1(4) . . ?
N6 C40 H40A 108.5 . . ?
C39 C40 H40A 108.5 . . ?
N6 C40 H40B 108.5 . . ?
C39 C40 H40B 108.5 . . ?
H40A C40 H40B 107.5 . . ?
O2 S1 O1 115.3(3) . . ?
O2 S1 O3 115.4(3) . . ?
O1 S1 O3 114.4(3) . . ?
O2 S1 C41 102.8(3) . . ?
O1 S1 C41 103.6(3) . . ?
O3 S1 C41 102.9(3) . . ?
F2 C41 F1 106.5(5) . . ?
F2 C41 F3 107.1(5) . . ?
F1 C41 F3 105.7(5) . . ?
F2 C41 S1 113.0(4) . . ?
F1 C41 S1 112.6(4) . . ?
F3 C41 S1 111.5(4) . . ?
O5 S2 O4 126.0(5) . . ?
O5 S2 O6 108.3(5) . . ?
O4 S2 O6 103.5(5) . . ?
O5 S2 C42 114.5(5) . . ?
O4 S2 C42 109.3(5) . . ?
O6 S2 C42 87.5(5) . . ?
F5 C42 F4 114.2(10) . . ?
F5 C42 F6 104.4(10) . . ?
F4 C42 F6 100.4(9) . . ?
F5 C42 S2 119.9(8) . . ?
F4 C42 S2 115.2(8) . . ?
F6 C42 S2 98.1(7) . . ?

loop_
_geom_bond_atom_site_label_1
_geom_bond_atom_site_label_2
_geom_bond_distance
_geom_bond_site_symmetry_2
_geom_bond_publ_flag
Pt1 C1 1.936(5) . ?
Pt1 N1 2.094(4) . ?
Pt1 N2 2.126(4) . ?
Pt1 N3 2.132(4) . ?
Pt2 C23 1.922(5) . ?
Pt2 N6 2.098(4) . ?
Pt2 N5 2.099(4) . ?
Pt2 N4 2.144(4) . ?
N1 C8 1.504(6) . ?
N1 C12 1.509(6) . ?
N1 C7 1.523(6) . ?
N2 C14 1.512(6) . ?
N2 C18 1.513(6) . ?
N2 C13 1.526(6) . ?
N3 C22 1.342(7) . ?
N3 C19 1.353(6) . ?
N4 C21 1.340(6) . ?
N4 C20 1.348(7) . ?
N5 C34 1.500(7) . ?
N5 C30 1.504(7) . ?
N5 C29 1.523(6) . ?
N6 C36 1.500(6) . ?
N6 C40 1.506(6) . ?
N6 C35 1.530(6) . ?
C1 C6 1.381(7) . ?
C1 C2 1.388(7) . ?
C2 C3 1.388(7) . ?
C2 C13 1.516(7) . ?
C3 C4 1.391(8) . ?
C3 H3 0.9500 . ?
C4 C5 1.392(8) . ?
C4 H4 0.9500 . ?
C5 C6 1.389(7) . ?
C5 H5 0.9500 . ?
C6 C7 1.518(7) . ?
C7 H7A 0.9900 . ?
C7 H7B 0.9900 . ?
C8 C9 1.521(7) . ?
C8 H8A 0.9900 . ?
C8 H8B 0.9900 . ?
C9 C10 1.539(8) . ?
C9 H9A 0.9900 . ?
C9 H9B 0.9900 . ?
C10 C11 1.531(8) . ?
C10 H10A 0.9900 . ?
C10 H10B 0.9900 . ?
C11 C12 1.521(7) . ?
C11 H11A 0.9900 . ?
C11 H11B 0.9900 . ?
C12 H12A 0.9900 . ?
C12 H12B 0.9900 . ?
C13 H13A 0.9900 . ?
C13 H13B 0.9900 . ?
C14 C15 1.519(7) . ?
C14 H14A 0.9900 . ?
C14 H14B 0.9900 . ?
C15 C16 1.532(8) . ?
C15 H15A 0.9900 . ?
C15 H15B 0.9900 . ?
C16 C17 1.514(8) . ?
C16 H16A 0.9900 . ?
C16 H16B 0.9900 . ?
C17 C18 1.506(7) . ?
C17 H17A 0.9900 . ?
C17 H17B 0.9900 . ?
C18 H18A 0.9900 . ?
C18 H18B 0.9900 . ?
C19 C20 1.372(7) . ?
C19 H19 0.9500 . ?
C20 H20 0.9500 . ?
C21 C22 1.389(7) . ?
C21 H21 0.9500 . ?
C22 H22 0.9500 . ?
C23 C24 1.385(7) . ?
C23 C28 1.402(7) . ?
C24 C25 1.387(7) . ?
C24 C35 1.519(7) . ?
C25 C26 1.412(8) . ?
C25 H25 0.9500 . ?
C26 C27 1.392(8) . ?
C26 H26 0.9500 . ?
C27 C28 1.387(7) . ?
C27 H27 0.9500 . ?
C28 C29 1.503(8) . ?
C29 H29A 0.9900 . ?
C29 H29B 0.9900 . ?
C30 C31 1.524(8) . ?
C30 H30A 0.9900 . ?
C30 H30B 0.9900 . ?
C31 C32 1.520(9) . ?
C31 H31A 0.9900 . ?
C31 H31B 0.9900 . ?
C32 C33 1.530(9) . ?
C32 H32A 0.9900 . ?
C32 H32B 0.9900 . ?
C33 C34 1.527(8) . ?
C33 H33A 0.9900 . ?
C33 H33B 0.9900 . ?
C34 H34A 0.9900 . ?
C34 H34B 0.9900 . ?
C35 H35A 0.9900 . ?
C35 H35B 0.9900 . ?
C36 C37 1.524(7) . ?
C36 H36A 0.9900 . ?
C36 H36B 0.9900 . ?
C37 C38 1.532(8) . ?
C37 H37A 0.9900 . ?
C37 H37B 0.9900 . ?
C38 C39 1.521(7) . ?
C38 H38A 0.9900 . ?
C38 H38B 0.9900 . ?
C39 C40 1.524(7) . ?
C39 H39A 0.9900 . ?
C39 H39B 0.9900 . ?
C40 H40A 0.9900 . ?
C40 H40B 0.9900 . ?
S1 O2 1.434(4) . ?
S1 O1 1.441(4) . ?
S1 O3 1.449(4) . ?
S1 C41 1.816(6) . ?
C41 F2 1.317(7) . ?
C41 F1 1.334(7) . ?
C41 F3 1.346(7) . ?
S2 O5 1.342(7) . ?
S2 O4 1.388(6) . ?
S2 O6 1.632(9) . ?
S2 C42 1.743(11) . ?
C42 F5 1.271(11) . ?
C42 F4 1.292(11) . ?
C42 F6 1.500(13) . ?
